data_1008826
loop_
_publ_author_name
'Koumina, A'
'Bacmann, M'
'Fruchart, D'
'Soubeyroux, J-L'
'Wolfers, P'
'Tobola, J'
'Kaprzyk, S'
'Niziol, S'
'Mesnaoui, M'
'Zach, R'

_publ_section_title
;
Crystallographic and magnetic properties of Fe2 P
;
_journal_coden_ASTM ANCPAC
_journal_name_full 'Annales de Chimie (Paris) (Vol=Year)'
_journal_page_first 177
_journal_page_last 180
_journal_paper_doi 10.1016/S0151-9107(98)80050-0
_journal_volume 23
_journal_year 1998
_chemical_formula_structural 'Fe2 P'
_chemical_formula_sum 'Fe2 P'
_chemical_name_systematic 'Iron phosphide (2/1)'
_space_group_IT_number 189
_symmetry_cell_setting hexagonal
_symmetry_Int_Tables_number 189
_symmetry_space_group_name_Hall 'P -6 -2'
_symmetry_space_group_name_H-M 'P -6 2 m'
_cell_angle_alpha 90
_cell_angle_beta 90
_cell_angle_gamma 120
_cell_formula_units_Z 3
_cell_length_a 5.69(6)
_cell_length_b 5.69(6)
_cell_length_c 3.458(2)
_cell_volume 97.0
_refine_ls_R_factor_all 0.06
_cod_database_code 1008826

loop_
_symmetry_equiv_pos_as_xyz
x,y,z
-y,x-y,z
y-x,-x,z
x,y,-z
-y,x-y,-z
y-x,-x,-z
y,x,z
x-y,-y,z
-x,y-x,z
y,x,-z
x-y,-y,-z
-x,y-x,-z

loop_
_atom_site_label
_atom_site_type_symbol
_atom_site_symmetry_multiplicity
_atom_site_Wyckoff_symbol
_atom_site_fract_x
_atom_site_fract_y
_atom_site_fract_z
_atom_site_occupancy
_atom_site_attached_hydrogens
_atom_site_calc_flag
Fe1 Fe0 3 f 0.256(8) 0. 0. 1. 0 d
Fe2 Fe0 3 g 0.596(2) 0. 0.5 1. 0 d
P1 P0 1 b 0. 0. 0.5 1. 0 d
P2 P0 2 c 0.3333 0.6667 0. 1. 0 d

loop_
_atom_type_symbol
_atom_type_oxidation_number
Fe0 0.000
P0 0.000
